data_7717115
loop_
_publ_author_name
'Konkol, Kristine L.'
'Wilcox, Wyatt D.'
'Rasmussen, Seth C.'

_publ_section_title
;
 2,3-Bis(2-pyridyl)thieno[3,4-<i>b</i>]pyrazine and its ruthenium(II)
 complexes: a new bidentate bridging ligand for enhanced metal-metal
 communication.
;
_journal_issue 40
_journal_name_full 'Dalton transactions (Cambridge, England : 2003)'
_journal_page_first 16685
_journal_page_last 16692
_journal_paper_doi 10.1039/d4dt02495h
_journal_volume 53
_journal_year 2024
_chemical_formula_moiety 'C56 H42 N12 Ru2 S, 4(C2 H3 N), 4(F6 P)'
_chemical_formula_sum 'C64 H54 F24 N16 P4 Ru2 S'
_chemical_formula_weight 1861.31
_chemical_melting_point 469
_space_group_crystal_system monoclinic
_space_group_IT_number 15
_space_group_name_Hall '-C 2yc'
_space_group_name_H-M_alt 'C 1 2/c 1'
_atom_sites_solution_hydrogens geom
_atom_sites_solution_primary dual
_audit_creation_date 2017-07-31
_audit_creation_method
;
Olex2 1.2
(compiled 2017.07.20 svn.r3457 for OlexSys, GUI svn.r5370)
;
_audit_update_record
;
2024-06-17 deposited with the CCDC.	2024-09-24 downloaded from the CCDC.
;
_cell_angle_alpha 90
_cell_angle_beta 102.904(2)
_cell_angle_gamma 90
_cell_formula_units_Z 4
_cell_length_a 31.2206(11)
_cell_length_b 13.5395(5)
_cell_length_c 18.7558(6)
_cell_measurement_reflns_used 9928
_cell_measurement_temperature 110(2)
_cell_measurement_theta_max 67.133
_cell_measurement_theta_min 2.904
_cell_volume 7728.1(5)
_computing_cell_refinement 'SAINT V8.38A (?, 2016)'
_computing_data_reduction 'SAINT V8.38A (?, 2016)'
_computing_molecular_graphics 'Olex2 (Dolomanov et al., 2009)'
_computing_publication_material 'Olex2 (Dolomanov et al., 2009)'
_computing_structure_refinement 'ShelXL (Sheldrick, 2015)'
_computing_structure_solution 'ShelXT (Sheldrick, 2015)'
_diffrn_ambient_temperature 109.99
_diffrn_measured_fraction_theta_full 0.990
_diffrn_measured_fraction_theta_max 0.990
_diffrn_measurement_device_type 'Bruker APEX-II CCD'
_diffrn_measurement_method '\f and \w scans'
_diffrn_radiation_type CuK\a
_diffrn_radiation_wavelength 1.54178
_diffrn_reflns_av_R_equivalents 0.0595
_diffrn_reflns_av_unetI/netI 0.0424
_diffrn_reflns_Laue_measured_fraction_full 0.990
_diffrn_reflns_Laue_measured_fraction_max 0.990
_diffrn_reflns_limit_h_max 36
_diffrn_reflns_limit_h_min -37
_diffrn_reflns_limit_k_max 16
_diffrn_reflns_limit_k_min -16
_diffrn_reflns_limit_l_max 22
_diffrn_reflns_limit_l_min -22
_diffrn_reflns_number 46373
_diffrn_reflns_point_group_measured_fraction_full 0.990
_diffrn_reflns_point_group_measured_fraction_max 0.990
_diffrn_reflns_theta_full 67.232
_diffrn_reflns_theta_max 67.232
_diffrn_reflns_theta_min 2.904
_diffrn_standards_number 0
_exptl_absorpt_coefficient_mu 5.176
_exptl_absorpt_correction_T_max 0.2709
_exptl_absorpt_correction_T_min 0.1265
_exptl_absorpt_correction_type multi-scan
_exptl_absorpt_process_details
;
SADABS-2016/2 (Bruker,2016/2) was used for absorption correction. 
wR2(int) was 0.1001 before and 0.0670 after correction. The Ratio of 
minimum to maximum transmission is 0.6849. The \l/2 correction factor 
is Not present.
;
_exptl_crystal_colour 'dark black'
_exptl_crystal_colour_modifier dark
_exptl_crystal_colour_primary black
_exptl_crystal_density_diffrn 1.600
_exptl_crystal_description plate
_exptl_crystal_F_000 3720
_exptl_crystal_size_max 0.27
_exptl_crystal_size_mid 0.26
_exptl_crystal_size_min 0.08
_refine_diff_density_max 1.953
_refine_diff_density_min -0.953
_refine_diff_density_rms 0.133
_refine_ls_extinction_method none
_refine_ls_goodness_of_fit_ref 1.087
_refine_ls_hydrogen_treatment constr
_refine_ls_matrix_type full
_refine_ls_number_parameters 566
_refine_ls_number_reflns 6863
_refine_ls_number_restraints 0
_refine_ls_restrained_S_all 1.087
_refine_ls_R_factor_all 0.0786
_refine_ls_R_factor_gt 0.0742
_refine_ls_shift/su_max 0.000
_refine_ls_shift/su_mean 0.000
_refine_ls_structure_factor_coef Fsqd
_refine_ls_weighting_details 'w=1/[\s^2^(Fo^2^)+(0.1138P)^2^+67.9196P] where P=(Fo^2^+2Fc^2^)/3'
_refine_ls_weighting_scheme calc
_refine_ls_wR_factor_gt 0.2115
_refine_ls_wR_factor_ref 0.2152
_reflns_Friedel_coverage 0.000
_reflns_number_gt 6262
_reflns_number_total 6863
_reflns_threshold_expression 'I > 2\s(I)'
_cod_data_source_file d4dt02495h2.cif
_cod_data_source_block cu_krikon02_0m
_cod_depositor_comments 'Adding full bibliography for 7717115--7717116.cif.'
_cod_database_code 7717115
_shelx_space_group_comment
;
The symmetry employed for this shelxl refinement is uniquely defined
by the following loop, which should always be used as a source of
symmetry information in preference to the above space-group names.
They are only intended as comments.
;
_olex2_refinement_description
;
1. Fixed Uiso
 At 1.2 times of:
  All C(H) groups
 At 1.5 times of:
  All C(H,H,H) groups
2. Others
 Fixed Sof: F7(0.5) F8(0.5) F9(0.5) F10(0.5) F11(0.5) F12(0.5) P2(0.5)
 F13(0.5) F14(0.5) F15(0.5) F16(0.5) F17(0.5) F18(0.5) P3(0.5)
3.a Aromatic/amide H refined with riding coordinates:
 C2(H2), C5(H5), C6(H6), C7(H7), C8(H8), C9(H9), C10(H10), C11(H11), C12(H12),
 C15(H15), C16(H16), C17(H17), C18(H18), C19(H19), C20(H20), C21(H21), C22(H22),
  C25(H25), C26(H26), C27(H27), C28(H28)
3.b Idealised Me refined as rotating group:
 C1S(H1SA,H1SB,H1SC), C3S(H3SA,H3SB,H3SC)
;

loop_
_space_group_symop_operation_xyz
'x, y, z'
'-x, y, -z+1/2'
'x+1/2, y+1/2, z'
'-x+1/2, y+1/2, -z+1/2'
'-x, -y, -z'
'x, -y, z-1/2'
'-x+1/2, -y+1/2, -z'
'x+1/2, -y+1/2, z-1/2'

loop_
_atom_site_label
_atom_site_type_symbol
_atom_site_fract_x
_atom_site_fract_y
_atom_site_fract_z
_atom_site_U_iso_or_equiv
_atom_site_adp_type
_atom_site_occupancy
_atom_site_site_symmetry_order
_atom_site_calc_flag
_atom_site_refinement_flags_posn
_atom_site_refinement_flags_adp
_atom_site_refinement_flags_occupancy
_atom_site_disorder_assembly
_atom_site_disorder_group
C1 C 0.52374(19) 0.2862(5) 0.2624(3) 0.0365(12) Uani 1 1 d . . . . .
C2 C 0.54059(19) 0.1925(5) 0.2698(3) 0.0396(13) Uani 1 1 d . . . . .
H2 H 0.571015 0.177365 0.284036 0.047 Uiso 1 1 calc R . . . .
C3 C 0.5236(2) 0.4556(4) 0.2547(3) 0.0389(13) Uani 1 1 d . . . . .
C4 C 0.5493(2) 0.5425(5) 0.2422(3) 0.0410(13) Uani 1 1 d . . . . .
C5 C 0.5320(2) 0.6264(5) 0.2030(4) 0.0486(15) Uani 1 1 d . . . . .
H5 H 0.501344 0.631127 0.183080 0.058 Uiso 1 1 calc R . . . .
C6 C 0.5594(2) 0.7021(6) 0.1931(4) 0.0548(17) Uani 1 1 d . . . . .
H6 H 0.548001 0.760278 0.167526 0.066 Uiso 1 1 calc R . . . .
C7 C 0.6044(3) 0.6913(6) 0.2215(4) 0.0578(18) Uani 1 1 d . . . . .
H7 H 0.624008 0.743540 0.217227 0.069 Uiso 1 1 calc R . . . .
C8 C 0.6202(2) 0.6052(5) 0.2557(4) 0.0501(16) Uani 1 1 d . . . . .
H8 H 0.651023 0.597393 0.272561 0.060 Uiso 1 1 calc R . . . .
C9 C 0.5810(3) 0.5060(6) 0.4293(4) 0.0563(18) Uani 1 1 d . . . . .
H9 H 0.575105 0.559120 0.395476 0.068 Uiso 1 1 calc R . . . .
C10 C 0.5705(3) 0.5171(6) 0.4971(4) 0.064(2) Uani 1 1 d . . . . .
H10 H 0.557026 0.576364 0.508311 0.076 Uiso 1 1 calc R . . . .
C11 C 0.5793(3) 0.4451(7) 0.5464(4) 0.067(2) Uani 1 1 d . . . . .
H11 H 0.572987 0.453146 0.593284 0.080 Uiso 1 1 calc R . . . .
C12 C 0.5979(3) 0.3575(6) 0.5283(4) 0.0604(19) Uani 1 1 d . . . . .
H12 H 0.604480 0.305249 0.562825 0.072 Uiso 1 1 calc R . . . .
C13 C 0.6066(2) 0.3477(6) 0.4593(4) 0.0508(16) Uani 1 1 d . . . . .
C14 C 0.6244(2) 0.2561(5) 0.4331(3) 0.0474(15) Uani 1 1 d . . . . .
C15 C 0.6342(2) 0.1705(6) 0.4731(4) 0.0583(18) Uani 1 1 d . . . . .
H15 H 0.629163 0.167010 0.521078 0.070 Uiso 1 1 calc R . . . .
C16 C 0.6512(3) 0.0910(6) 0.4446(5) 0.061(2) Uani 1 1 d . . . . .
H16 H 0.657489 0.031670 0.471933 0.073 Uiso 1 1 calc R . . . .
C17 C 0.6592(2) 0.0983(5) 0.3735(5) 0.059(2) Uani 1 1 d . . . . .
H17 H 0.670934 0.044030 0.352010 0.070 Uiso 1 1 calc R . . . .
C18 C 0.6496(2) 0.1865(5) 0.3358(4) 0.0478(15) Uani 1 1 d . . . . .
H18 H 0.655788 0.192859 0.288702 0.057 Uiso 1 1 calc R . . . .
C19 C 0.6958(3) 0.4842(6) 0.4134(4) 0.065(2) Uani 1 1 d . . . . .
H19 H 0.677845 0.493356 0.447548 0.078 Uiso 1 1 calc R . . . .
C20 C 0.7394(3) 0.5175(7) 0.4316(5) 0.073(2) Uani 1 1 d . . . . .
H20 H 0.750559 0.551336 0.476210 0.087 Uiso 1 1 calc R . . . .
C21 C 0.7654(4) 0.4999(9) 0.3835(6) 0.094(3) Uani 1 1 d . . . . .
H21 H 0.795509 0.518649 0.395684 0.112 Uiso 1 1 calc R . . . .
C22 C 0.7487(3) 0.4560(10) 0.3183(6) 0.097(4) Uani 1 1 d . . . . .
H22 H 0.766404 0.446895 0.283714 0.117 Uiso 1 1 calc R . . . .
C23 C 0.7061(3) 0.4249(7) 0.3030(5) 0.068(2) Uani 1 1 d . . . . .
C24 C 0.6841(3) 0.3768(8) 0.2305(5) 0.073(2) Uani 1 1 d . . . . .
C25 C 0.7058(3) 0.3446(12) 0.1786(6) 0.109(4) Uani 1 1 d . . . . .
H25 H 0.736625 0.354585 0.185618 0.131 Uiso 1 1 calc R . . . .
C26 C 0.6832(4) 0.2986(12) 0.1173(6) 0.116(5) Uani 1 1 d . . . . .
H26 H 0.697793 0.272997 0.081996 0.139 Uiso 1 1 calc R . . . .
C27 C 0.6399(3) 0.2905(8) 0.1085(4) 0.073(2) Uani 1 1 d . . . . .
H27 H 0.623100 0.263458 0.064253 0.087 Uiso 1 1 calc R . . . .
C28 C 0.6189(3) 0.3204(6) 0.1619(4) 0.0581(18) Uani 1 1 d . . . . .
H28 H 0.587880 0.312788 0.153582 0.070 Uiso 1 1 calc R . . . .
N1 N 0.54736(16) 0.3731(4) 0.2695(2) 0.0370(10) Uani 1 1 d . . . . .
N2 N 0.59332(18) 0.5307(4) 0.2662(3) 0.0416(11) Uani 1 1 d . . . . .
N3 N 0.59830(18) 0.4264(4) 0.4104(3) 0.0455(12) Uani 1 1 d . . . . .
N4 N 0.63159(16) 0.2634(4) 0.3642(3) 0.0397(11) Uani 1 1 d . . . . .
N5 N 0.6399(2) 0.3587(5) 0.2235(3) 0.0535(14) Uani 1 1 d . . . . .
N6 N 0.67873(19) 0.4401(4) 0.3497(3) 0.0500(13) Uani 1 1 d . . . . .
Ru1 Ru 0.61391(2) 0.39727(3) 0.31204(2) 0.0385(2) Uani 1 1 d . . . . .
S1 S 0.500000 0.10718(16) 0.250000 0.0455(5) Uani 1 2 d S T P . .
C1S C 0.5113(4) 0.1750(11) 0.4629(7) 0.101(4) Uani 1 1 d . . . . .
H1SA H 0.484669 0.137504 0.464126 0.152 Uiso 1 1 calc GR . . . .
H1SB H 0.529141 0.182250 0.512756 0.152 Uiso 1 1 calc GR . . . .
H1SC H 0.528339 0.139751 0.432850 0.152 Uiso 1 1 calc GR . . . .
C2S C 0.4995(3) 0.2709(10) 0.4321(5) 0.072(3) Uani 1 1 d . . . . .
N1S N 0.4905(2) 0.3457(9) 0.4073(4) 0.080(2) Uani 1 1 d . . . . .
C3S C 0.9399(4) 0.4196(8) 0.1117(7) 0.090(3) Uani 1 1 d . . . . .
H3SA H 0.922490 0.448218 0.066463 0.134 Uiso 1 1 calc GR . . . .
H3SB H 0.968642 0.452171 0.124420 0.134 Uiso 1 1 calc GR . . . .
H3SC H 0.924512 0.429256 0.151370 0.134 Uiso 1 1 calc GR . . . .
C4S C 0.9458(3) 0.3173(7) 0.1015(5) 0.069(2) Uani 1 1 d . . . . .
N2S N 0.9522(3) 0.2372(7) 0.0897(5) 0.089(3) Uani 1 1 d . . . . .
F1 F 0.5815(3) 0.0995(4) 0.1520(5) 0.111(2) Uani 1 1 d . . . . .
F2 F 0.6439(3) 0.0212(12) 0.1889(6) 0.203(6) Uani 1 1 d . . . . .
F3 F 0.6131(3) 0.0191(4) 0.0749(4) 0.120(3) Uani 1 1 d . . . . .
F4 F 0.6084(4) -0.1190(5) 0.1307(5) 0.151(4) Uani 1 1 d . . . . .
F5 F 0.5505(3) -0.0317(8) 0.1020(7) 0.196(5) Uani 1 1 d . . . . .
F6 F 0.5849(4) -0.0335(7) 0.2181(5) 0.164(4) Uani 1 1 d . . . . .
P1 P 0.59743(8) -0.00943(17) 0.14514(12) 0.0641(5) Uani 1 1 d . . . . .
F7 F 0.7963(3) 0.2342(6) 0.1469(5) 0.059(2) Uani 0.5 1 d . . . A -1
F8 F 0.7727(3) 0.2503(7) 0.0261(5) 0.063(2) Uani 0.5 1 d . . . A -1
F9 F 0.8417(3) 0.1957(6) 0.0734(6) 0.068(3) Uani 0.5 1 d . . . A -1
F10 F 0.8319(2) 0.3478(5) 0.0262(4) 0.0475(17) Uani 0.5 1 d . . . A -1
F11 F 0.8545(3) 0.3304(7) 0.1441(5) 0.067(2) Uani 0.5 1 d . . . A -1
F12 F 0.7861(3) 0.3846(6) 0.0971(5) 0.0536(19) Uani 0.5 1 d . . . A -1
P2 P 0.81426(11) 0.2906(3) 0.08573(18) 0.0438(7) Uani 0.5 1 d . . . A -1
F13 F 0.8134(5) 0.2286(16) 0.3699(11) 0.159(8) Uani 0.5 1 d . . . B -1
F14 F 0.7425(4) 0.2162(10) 0.3518(8) 0.110(4) Uani 0.5 1 d . . . B -1
F15 F 0.7866(6) 0.1495(18) 0.4296(8) 0.155(8) Uani 0.5 1 d . . . B -1
F16 F 0.7497(5) 0.0575(12) 0.3367(17) 0.205(13) Uani 0.5 1 d . . . B -1
F17 F 0.7781(6) 0.1594(13) 0.2672(9) 0.138(6) Uani 0.5 1 d . . . B -1
F18 F 0.8212(5) 0.0662(14) 0.3515(9) 0.126(5) Uani 0.5 1 d . . . B -1
P3 P 0.78192(15) 0.1404(5) 0.3521(3) 0.0803(14) Uani 0.5 1 d . . . B -1

loop_
_atom_site_aniso_label
_atom_site_aniso_U_11
_atom_site_aniso_U_22
_atom_site_aniso_U_33
_atom_site_aniso_U_23
_atom_site_aniso_U_13
_atom_site_aniso_U_12
C1 0.038(3) 0.047(3) 0.024(2) -0.002(2) 0.005(2) -0.004(3)
C2 0.036(3) 0.046(3) 0.036(3) -0.002(3) 0.005(2) 0.001(3)
C3 0.048(3) 0.041(3) 0.026(3) -0.001(2) 0.003(2) 0.000(3)
C4 0.048(3) 0.047(3) 0.025(3) 0.000(2) 0.002(2) -0.005(3)
C5 0.055(4) 0.048(4) 0.039(3) 0.002(3) 0.000(3) -0.001(3)
C6 0.055(4) 0.054(4) 0.051(4) 0.008(3) 0.004(3) 0.001(3)
C7 0.063(4) 0.054(4) 0.055(4) 0.008(3) 0.009(3) -0.010(3)
C8 0.045(4) 0.053(4) 0.048(4) 0.003(3) 0.001(3) -0.006(3)
C9 0.065(4) 0.058(4) 0.040(3) -0.001(3) -0.001(3) 0.007(4)
C10 0.075(5) 0.071(5) 0.044(4) -0.016(4) 0.010(4) 0.017(4)
C11 0.081(6) 0.081(6) 0.042(4) -0.002(4) 0.022(4) 0.007(5)
C12 0.072(5) 0.062(5) 0.046(4) 0.007(3) 0.011(4) 0.003(4)
C13 0.048(4) 0.058(4) 0.042(3) 0.002(3) 0.000(3) -0.003(3)
C14 0.038(3) 0.060(4) 0.039(3) 0.005(3) -0.002(3) -0.001(3)
C15 0.051(4) 0.068(5) 0.052(4) 0.014(4) 0.001(3) -0.005(4)
C16 0.053(4) 0.052(4) 0.068(5) 0.015(4) -0.006(4) -0.010(3)
C17 0.042(4) 0.042(4) 0.087(6) -0.006(4) 0.004(4) 0.002(3)
C18 0.033(3) 0.055(4) 0.052(4) -0.006(3) 0.004(3) -0.002(3)
C19 0.072(5) 0.057(4) 0.053(4) -0.003(3) -0.013(4) -0.004(4)
C20 0.069(5) 0.081(6) 0.055(4) -0.014(4) -0.015(4) -0.011(4)
C21 0.072(6) 0.116(9) 0.087(7) 0.001(6) 0.003(5) -0.016(6)
C22 0.058(5) 0.141(10) 0.091(7) -0.021(7) 0.013(5) -0.019(6)
C23 0.046(4) 0.086(6) 0.070(5) -0.004(4) 0.006(4) -0.005(4)
C24 0.049(4) 0.106(7) 0.064(5) -0.015(5) 0.016(4) -0.014(4)
C25 0.060(5) 0.190(14) 0.083(7) -0.044(8) 0.026(5) -0.024(7)
C26 0.080(7) 0.197(14) 0.081(7) -0.062(8) 0.038(6) -0.030(8)
C27 0.067(5) 0.109(7) 0.047(4) -0.013(4) 0.023(4) -0.013(5)
C28 0.053(4) 0.079(5) 0.042(4) -0.003(3) 0.010(3) 0.000(4)
N1 0.039(3) 0.044(3) 0.026(2) 0.000(2) 0.0032(19) -0.001(2)
N2 0.050(3) 0.044(3) 0.029(2) 0.001(2) 0.004(2) -0.004(2)
N3 0.043(3) 0.059(3) 0.032(3) -0.003(2) 0.003(2) 0.005(3)
N4 0.037(3) 0.045(3) 0.033(2) -0.002(2) -0.001(2) 0.000(2)
N5 0.055(3) 0.064(4) 0.040(3) -0.007(3) 0.007(3) 0.000(3)
N6 0.047(3) 0.048(3) 0.046(3) 0.001(2) -0.008(2) -0.006(2)
Ru1 0.0409(3) 0.0421(3) 0.0288(3) -0.00207(17) 0.00023(19) -0.00157(18)
S1 0.0419(11) 0.0413(12) 0.0514(13) 0.000 0.0064(10) 0.000
C1S 0.077(7) 0.139(11) 0.093(8) -0.030(8) 0.028(6) 0.001(7)
C2S 0.055(5) 0.117(9) 0.044(4) -0.018(5) 0.013(4) 0.008(5)
N1S 0.059(4) 0.139(8) 0.042(4) -0.020(5) 0.011(3) 0.011(5)
C3S 0.082(7) 0.078(6) 0.108(8) -0.029(6) 0.020(6) -0.001(5)
C4S 0.063(5) 0.059(5) 0.072(5) -0.003(4) -0.009(4) 0.003(4)
N2S 0.085(6) 0.071(5) 0.097(6) -0.005(4) -0.010(5) 0.015(4)
F1 0.127(5) 0.083(4) 0.147(6) -0.041(4) 0.080(5) -0.015(3)
F2 0.092(6) 0.365(19) 0.139(8) -0.040(10) -0.004(5) 0.029(8)
F3 0.211(8) 0.069(3) 0.110(5) -0.005(3) 0.102(5) -0.004(4)
F4 0.263(11) 0.082(4) 0.159(7) 0.053(4) 0.155(8) 0.071(5)
F5 0.098(6) 0.166(9) 0.290(14) -0.086(9) -0.026(7) -0.016(6)
F6 0.242(11) 0.164(8) 0.128(6) 0.035(6) 0.131(7) 0.043(8)
P1 0.0709(13) 0.0707(13) 0.0582(11) -0.0063(10) 0.0302(10) 0.0003(10)
F7 0.057(5) 0.065(5) 0.063(5) 0.019(4) 0.028(4) 0.021(4)
F8 0.057(5) 0.056(5) 0.075(6) 0.000(4) 0.010(4) -0.011(4)
F9 0.068(5) 0.053(5) 0.099(7) 0.023(5) 0.050(5) 0.018(4)
F10 0.058(4) 0.040(4) 0.053(4) 0.004(3) 0.030(4) -0.007(3)
F11 0.070(6) 0.077(6) 0.058(5) 0.010(4) 0.024(4) 0.013(5)
F12 0.053(4) 0.057(5) 0.055(5) 0.004(4) 0.021(4) 0.010(4)
P2 0.0433(16) 0.0485(18) 0.0428(16) 0.0098(14) 0.0165(13) 0.0132(14)
F13 0.067(8) 0.211(19) 0.188(17) -0.082(15) 0.006(9) -0.008(10)
F14 0.071(7) 0.112(10) 0.136(11) 0.044(8) -0.003(7) -0.004(7)
F15 0.133(13) 0.25(2) 0.085(9) -0.012(12) 0.035(9) -0.080(14)
F16 0.096(11) 0.100(11) 0.46(4) 0.065(17) 0.136(18) 0.009(9)
F17 0.165(15) 0.132(13) 0.112(11) 0.020(10) 0.017(10) 0.000(11)
F18 0.082(8) 0.174(15) 0.125(11) 0.009(11) 0.030(8) 0.007(9)
P3 0.053(2) 0.112(4) 0.077(3) 0.012(3) 0.015(2) -0.007(2)

loop_
_atom_type_symbol
_atom_type_description
_atom_type_scat_dispersion_real
_atom_type_scat_dispersion_imag
_atom_type_scat_source
C C 0.0181 0.0091 'International Tables Vol C Tables 4.2.6.8 and 6.1.1.4'
H H 0.0000 0.0000 'International Tables Vol C Tables 4.2.6.8 and 6.1.1.4'
F F 0.0727 0.0534 'International Tables Vol C Tables 4.2.6.8 and 6.1.1.4'
N N 0.0311 0.0180 'International Tables Vol C Tables 4.2.6.8 and 6.1.1.4'
P P 0.2955 0.4335 'International Tables Vol C Tables 4.2.6.8 and 6.1.1.4'
Ru Ru 0.0552 3.2960 'International Tables Vol C Tables 4.2.6.8 and 6.1.1.4'
S S 0.3331 0.5567 'International Tables Vol C Tables 4.2.6.8 and 6.1.1.4'

loop_
_geom_angle_atom_site_label_1
_geom_angle_atom_site_label_2
_geom_angle_atom_site_label_3
_geom_angle
_geom_angle_site_symmetry_1
_geom_angle_site_symmetry_3
_geom_angle_publ_flag
C2 C1 C1 112.0(3) . 2_655 ?
C2 C1 N1 126.6(5) . . ?
N1 C1 C1 121.1(3) . 2_655 ?
C1 C2 H2 124.5 . . ?
C1 C2 S1 111.0(4) . . ?
S1 C2 H2 124.5 . . ?
C3 C3 C4 124.0(4) 2_655 . ?
N1 C3 C3 122.0(4) . 2_655 ?
N1 C3 C4 113.8(6) . . ?
C5 C4 C3 125.0(6) . . ?
N2 C4 C3 113.6(5) . . ?
N2 C4 C5 121.0(6) . . ?
C4 C5 H5 120.0 . . ?
C6 C5 C4 120.0(7) . . ?
C6 C5 H5 120.0 . . ?
C5 C6 H6 120.8 . . ?
C5 C6 C7 118.4(7) . . ?
C7 C6 H6 120.8 . . ?
C6 C7 H7 120.2 . . ?
C8 C7 C6 119.6(7) . . ?
C8 C7 H7 120.2 . . ?
C7 C8 H8 118.9 . . ?
N2 C8 C7 122.2(7) . . ?
N2 C8 H8 118.9 . . ?
C10 C9 H9 118.6 . . ?
N3 C9 H9 118.6 . . ?
N3 C9 C10 122.7(7) . . ?
C9 C10 H10 120.0 . . ?
C11 C10 C9 120.1(7) . . ?
C11 C10 H10 120.0 . . ?
C10 C11 H11 120.4 . . ?
C10 C11 C12 119.2(7) . . ?
C12 C11 H11 120.4 . . ?
C11 C12 H12 120.4 . . ?
C13 C12 C11 119.1(7) . . ?
C13 C12 H12 120.4 . . ?
C12 C13 C14 123.7(7) . . ?
C12 C13 N3 119.7(7) . . ?
N3 C13 C14 116.6(6) . . ?
C15 C14 C13 125.2(7) . . ?
N4 C14 C13 113.9(6) . . ?
N4 C14 C15 120.9(7) . . ?
C14 C15 H15 119.6 . . ?
C16 C15 C14 120.8(7) . . ?
C16 C15 H15 119.6 . . ?
C15 C16 H16 120.6 . . ?
C15 C16 C17 118.7(7) . . ?
C17 C16 H16 120.6 . . ?
C16 C17 H17 120.7 . . ?
C18 C17 C16 118.5(7) . . ?
C18 C17 H17 120.7 . . ?
C17 C18 H18 119.1 . . ?
N4 C18 C17 121.8(7) . . ?
N4 C18 H18 119.1 . . ?
C20 C19 H19 118.9 . . ?
N6 C19 H19 118.9 . . ?
N6 C19 C20 122.3(9) . . ?
C19 C20 H20 120.9 . . ?
C21 C20 C19 118.2(8) . . ?
C21 C20 H20 120.9 . . ?
C20 C21 H21 119.8 . . ?
C22 C21 C20 120.5(10) . . ?
C22 C21 H21 119.8 . . ?
C21 C22 H22 120.4 . . ?
C21 C22 C23 119.1(11) . . ?
C23 C22 H22 120.4 . . ?
C22 C23 C24 122.9(9) . . ?
C22 C23 N6 122.6(9) . . ?
N6 C23 C24 114.4(7) . . ?
C25 C24 C23 124.7(8) . . ?
N5 C24 C23 113.8(7) . . ?
N5 C24 C25 121.2(8) . . ?
C24 C25 H25 120.1 . . ?
C26 C25 C24 119.8(9) . . ?
C26 C25 H25 120.1 . . ?
C25 C26 H26 121.1 . . ?
C27 C26 C25 117.8(9) . . ?
C27 C26 H26 121.1 . . ?
C26 C27 H27 119.3 . . ?
C26 C27 C28 121.5(8) . . ?
C28 C27 H27 119.3 . . ?
C27 C28 H28 118.9 . . ?
N5 C28 C27 122.3(7) . . ?
N5 C28 H28 118.9 . . ?
C1 N1 Ru1 129.6(4) . . ?
C3 N1 C1 115.7(5) . . ?
C3 N1 Ru1 114.2(4) . . ?
C4 N2 Ru1 116.4(4) . . ?
C8 N2 C4 118.6(6) . . ?
C8 N2 Ru1 125.0(5) . . ?
C9 N3 C13 119.1(6) . . ?
C9 N3 Ru1 127.4(5) . . ?
C13 N3 Ru1 113.5(5) . . ?
C14 N4 Ru1 115.4(4) . . ?
C18 N4 C14 119.3(6) . . ?
C18 N4 Ru1 125.3(4) . . ?
C24 N5 Ru1 116.2(5) . . ?
C28 N5 C24 116.9(7) . . ?
C28 N5 Ru1 126.9(5) . . ?
C19 N6 C23 117.2(7) . . ?
C19 N6 Ru1 126.6(6) . . ?
C23 N6 Ru1 116.2(5) . . ?
N2 Ru1 N1 77.5(2) . . ?
N2 Ru1 N3 95.3(2) . . ?
N2 Ru1 N4 175.5(2) . . ?
N2 Ru1 N5 91.6(2) . . ?
N2 Ru1 N6 95.0(2) . . ?
N3 Ru1 N1 87.6(2) . . ?
N3 Ru1 N4 80.5(2) . . ?
N3 Ru1 N5 170.0(2) . . ?
N3 Ru1 N6 92.8(2) . . ?
N4 Ru1 N1 100.5(2) . . ?
N5 Ru1 N1 100.9(2) . . ?
N5 Ru1 N4 92.7(2) . . ?
N5 Ru1 N6 79.4(2) . . ?
N6 Ru1 N1 172.5(2) . . ?
N6 Ru1 N4 87.0(2) . . ?
C2 S1 C2 94.0(4) 2_655 . ?
H1SA C1S H1SB 109.5 . . ?
H1SA C1S H1SC 109.5 . . ?
H1SB C1S H1SC 109.5 . . ?
C2S C1S H1SA 109.5 . . ?
C2S C1S H1SB 109.5 . . ?
C2S C1S H1SC 109.5 . . ?
N1S C2S C1S 179.0(10) . . ?
H3SA C3S H3SB 109.5 . . ?
H3SA C3S H3SC 109.5 . . ?
H3SB C3S H3SC 109.5 . . ?
C4S C3S H3SA 109.5 . . ?
C4S C3S H3SB 109.5 . . ?
C4S C3S H3SC 109.5 . . ?
N2S C4S C3S 175.0(12) . . ?
F2 P1 F1 88.9(6) . . ?
F2 P1 F4 97.6(7) . . ?
F3 P1 F1 90.1(4) . . ?
F3 P1 F2 87.0(6) . . ?
F3 P1 F4 88.1(3) . . ?
F4 P1 F1 173.2(6) . . ?
F5 P1 F1 86.9(5) . . ?
F5 P1 F2 175.8(7) . . ?
F5 P1 F3 92.7(7) . . ?
F5 P1 F4 86.7(6) . . ?
F5 P1 F6 91.4(7) . . ?
F6 P1 F1 88.7(5) . . ?
F6 P1 F2 88.8(6) . . ?
F6 P1 F3 175.7(6) . . ?
F6 P1 F4 93.6(4) . . ?
F7 P2 F8 88.7(5) . . ?
F7 P2 F9 90.3(4) . . ?
F7 P2 F12 89.6(4) . . ?
F9 P2 F8 90.1(6) . . ?
F10 P2 F7 179.0(5) . . ?
F10 P2 F8 91.7(5) . . ?
F10 P2 F9 90.5(4) . . ?
F10 P2 F11 88.5(5) . . ?
F10 P2 F12 89.6(4) . . ?
F11 P2 F7 91.1(5) . . ?
F11 P2 F8 179.6(6) . . ?
F11 P2 F9 90.3(5) . . ?
F11 P2 F12 90.7(5) . . ?
F12 P2 F8 88.9(5) . . ?
F12 P2 F9 179.0(6) . . ?
F13 P3 F14 87.5(9) . . ?
F13 P3 F17 89.6(11) . . ?
F13 P3 F18 92.0(9) . . ?
F15 P3 F13 78.3(11) . . ?
F15 P3 F14 81.4(11) . . ?
F15 P3 F16 99.9(13) . . ?
F15 P3 F17 165.6(12) . . ?
F15 P3 F18 99.1(12) . . ?
F16 P3 F13 177.0(11) . . ?
F16 P3 F14 89.8(8) . . ?
F16 P3 F17 91.8(13) . . ?
F16 P3 F18 90.6(10) . . ?
F17 P3 F14 90.4(9) . . ?
F18 P3 F14 179.2(9) . . ?
F18 P3 F17 88.9(9) . . ?

loop_
_geom_bond_atom_site_label_1
_geom_bond_atom_site_label_2
_geom_bond_distance
_geom_bond_site_symmetry_2
_geom_bond_publ_flag
C1 C1 1.451(11) 2_655 ?
C1 C2 1.368(9) . ?
C1 N1 1.380(8) . ?
C2 H2 0.9500 . ?
C2 S1 1.694(6) . ?
C3 C3 1.445(13) 2_655 ?
C3 C4 1.472(9) . ?
C3 N1 1.335(8) . ?
C4 C5 1.394(9) . ?
C4 N2 1.356(8) . ?
C5 H5 0.9500 . ?
C5 C6 1.373(10) . ?
C6 H6 0.9500 . ?
C6 C7 1.394(11) . ?
C7 H7 0.9500 . ?
C7 C8 1.368(10) . ?
C8 H8 0.9500 . ?
C8 N2 1.354(9) . ?
C9 H9 0.9500 . ?
C9 C10 1.391(10) . ?
C9 N3 1.290(9) . ?
C10 H10 0.9500 . ?
C10 C11 1.329(12) . ?
C11 H11 0.9500 . ?
C11 C12 1.395(12) . ?
C12 H12 0.9500 . ?
C12 C13 1.386(10) . ?
C13 C14 1.487(10) . ?
C13 N3 1.393(9) . ?
C14 C15 1.376(10) . ?
C14 N4 1.363(8) . ?
C15 H15 0.9500 . ?
C15 C16 1.360(12) . ?
C16 H16 0.9500 . ?
C16 C17 1.415(13) . ?
C17 H17 0.9500 . ?
C17 C18 1.385(10) . ?
C18 H18 0.9500 . ?
C18 N4 1.349(9) . ?
C19 H19 0.9500 . ?
C19 C20 1.402(12) . ?
C19 N6 1.335(9) . ?
C20 H20 0.9500 . ?
C20 C21 1.362(15) . ?
C21 H21 0.9500 . ?
C21 C22 1.355(15) . ?
C22 H22 0.9500 . ?
C22 C23 1.362(13) . ?
C23 C24 1.526(12) . ?
C23 N6 1.369(11) . ?
C24 C25 1.377(13) . ?
C24 N5 1.377(10) . ?
C25 H25 0.9500 . ?
C25 C26 1.360(15) . ?
C26 H26 0.9500 . ?
C26 C27 1.328(14) . ?
C27 H27 0.9500 . ?
C27 C28 1.376(11) . ?
C28 H28 0.9500 . ?
C28 N5 1.303(9) . ?
N1 Ru1 2.079(5) . ?
N2 Ru1 2.042(5) . ?
N3 Ru1 2.050(5) . ?
N4 Ru1 2.075(5) . ?
N5 Ru1 2.072(6) . ?
N6 Ru1 2.072(5) . ?
S1 C2 1.694(6) 2_655 ?
C1S H1SA 0.9800 . ?
C1S H1SB 0.9800 . ?
C1S H1SC 0.9800 . ?
C1S C2S 1.435(17) . ?
C2S N1S 1.124(14) . ?
C3S H3SA 0.9800 . ?
C3S H3SB 0.9800 . ?
C3S H3SC 0.9800 . ?
C3S C4S 1.416(13) . ?
C4S N2S 1.133(12) . ?
F1 P1 1.570(6) . ?
F2 P1 1.554(10) . ?
F3 P1 1.552(6) . ?
F4 P1 1.559(7) . ?
F5 P1 1.537(8) . ?
F6 P1 1.539(7) . ?
F7 P2 1.583(8) . ?
F8 P2 1.607(9) . ?
F9 P2 1.590(9) . ?
F10 P2 1.556(7) . ?
F11 P2 1.567(10) . ?
F12 P2 1.588(8) . ?
F13 P3 1.536(19) . ?
F14 P3 1.602(15) . ?
F15 P3 1.435(15) . ?
F16 P3 1.492(18) . ?
F17 P3 1.590(17) . ?
F18 P3 1.588(17) . ?
